data_7048239
loop_
_publ_author_name
'Foreman, Mark R St-J'
'Hill, Anthony F.'
'Ma, Chenxi'
'Tshabang, Never'
'White, Andrew J. P.'

_publ_section_title
;
 Synthesis and ligand substitution reactions of
 \k<sup>4</sup>-B,S,S',S''-ruthenaboratranes.
;
_journal_issue 1
_journal_name_full 'Dalton transactions (Cambridge, England : 2003)'
_journal_page_first 209
_journal_page_last 219
_journal_paper_doi 10.1039/c8dt04278k
_journal_volume 48
_journal_year 2018
_chemical_formula_moiety 'C21 H26 B1 N6 O1 P1 Ru1 S3'
_chemical_formula_sum 'C21 H26 B N6 O P Ru S3'
_chemical_formula_weight 617.53
_chemical_properties_physical Air-sensitive,Heat-sensitive,Light-sensitive
_space_group_IT_number 14
_space_group_name_Hall '-P 2ybc'
_space_group_name_H-M_alt 'P 1 21/c 1'
_symmetry_cell_setting monoclinic
_symmetry_space_group_name_Hall '-P 2ybc'
_symmetry_space_group_name_H-M 'P 1 21/c 1'
_atom_sites_solution_hydrogens difmap
_atom_sites_solution_primary direct
_audit_creation_date 2018-02-03
_audit_creation_method CRYSTALS_ver_14.61
_audit_update_record
;
2018-10-19 deposited with the CCDC.
2018-11-26 downloaded from the CCDC.
;
_cell_angle_alpha 90
_cell_angle_beta 102.2830(13)
_cell_angle_gamma 90
_cell_formula_units_Z 4
_cell_length_a 14.4644(2)
_cell_length_b 14.2915(2)
_cell_length_c 13.02530(10)
_cell_measurement_reflns_used 17033
_cell_measurement_temperature 150
_cell_measurement_theta_max 74
_cell_measurement_theta_min 3
_cell_volume 2630.93(6)
_computing_cell_refinement 'CrysAlisPro, (Agilent, 2011)'
_computing_data_collection 'SuperNova, (Oxford Diffraction, 2010)'
_computing_data_reduction 'CrysAlisPro, (Agilent, 2011)'
_computing_molecular_graphics 'CAMERON (Watkin et al., 1996)'
_computing_publication_material 'CRYSTALS (Betteridge et al., 2003)'
_computing_structure_refinement 'CRYSTALS (Betteridge et al., 2003)'
_computing_structure_solution 'SIR92 (Altomare et al., 1994)'
_diffrn_ambient_temperature 150
_diffrn_measured_fraction_theta_full 1.000
_diffrn_measured_fraction_theta_max 0.995
_diffrn_measurement_device Area
_diffrn_measurement_device_type 'Oxford Diffraction SuperNova'
_diffrn_measurement_method '\f & \w scans'
_diffrn_radiation_monochromator graphite
_diffrn_radiation_type 'Cu K\a'
_diffrn_radiation_wavelength 1.54184
_diffrn_reflns_av_R_equivalents 0.033
_diffrn_reflns_av_sigmaI/netI 0.0306
_diffrn_reflns_limit_h_max 17
_diffrn_reflns_limit_h_min -17
_diffrn_reflns_limit_k_max 17
_diffrn_reflns_limit_k_min -17
_diffrn_reflns_limit_l_max 16
_diffrn_reflns_limit_l_min -11
_diffrn_reflns_number 33595
_diffrn_reflns_theta_full 72.798
_diffrn_reflns_theta_max 74.000
_diffrn_reflns_theta_min 4.400
_diffrn_standards_number 0
_exptl_absorpt_coefficient_mu 7.842
_exptl_absorpt_correction_T_max 0.50
_exptl_absorpt_correction_T_min 0.42
_exptl_absorpt_correction_type multi-scan
_exptl_absorpt_process_details 'CrysAlisPro, (Agilent, 2011)'
_exptl_crystal_colour yellow
_exptl_crystal_density_diffrn 1.559
_exptl_crystal_density_method 'not measured'
_exptl_crystal_description block
_exptl_crystal_F_000 1256
_exptl_crystal_size_max 0.386
_exptl_crystal_size_mid 0.191
_exptl_crystal_size_min 0.089
_refine_diff_density_max 0.84
_refine_diff_density_min -0.74
_refine_ls_extinction_method None
_refine_ls_goodness_of_fit_ref 1.0740
_refine_ls_hydrogen_treatment noref
_refine_ls_matrix_type full
_refine_ls_number_parameters 307
_refine_ls_number_reflns 5301
_refine_ls_number_restraints 42
_refine_ls_R_factor_all 0.0364
_refine_ls_R_factor_gt 0.0346
_refine_ls_shift/su_max 0.0007818
_refine_ls_shift/su_mean 0.0000327
_refine_ls_structure_factor_coef Fsqd
_refine_ls_weighting_details
;
 Method= Modified Sheldrick 
 w=1/[\s^2^(F^2^) + ( 0.06P)^2^ + 2.31P] 
 ,where P=(max(Fo^2^,0) + 2Fc^2^)/3 
;
_refine_ls_weighting_scheme calc
_refine_ls_wR_factor_all 0.0954
_refine_ls_wR_factor_gt 0.0928
_refine_ls_wR_factor_ref 0.0954
_reflns_limit_h_max 17
_reflns_limit_h_min -17
_reflns_limit_k_max 17
_reflns_limit_k_min 0
_reflns_limit_l_max 16
_reflns_limit_l_min 0
_reflns_number_gt 4954
_reflns_number_total 5301
_reflns_threshold_expression I>2.0\s(I)
_oxford_diffrn_Wilson_B_factor 1.97
_oxford_diffrn_Wilson_scale 0.10
_oxford_refine_ls_r_factor_ref 0.0364
_oxford_refine_ls_scale 3.19(3)
_oxford_reflns_number_all 5301
_oxford_reflns_threshold_expression_ref I>-10.0\s(I)
_oxford_structure_analysis_title 'xcalibur in C:\Users\Kathy\Desk At 21:18 on '
_cod_data_source_file c8dt04278k2.cif
_cod_data_source_block Compound_1f
_cod_depositor_comments 'Adding full bibliography for 7048239--7048243.cif.'
_cod_original_cell_volume 2630.93(2)
_cod_original_sg_symbol_H-M 'P 1 21/c 1 '
_cod_original_formula_sum 'C21 H26 B1 N6 O1 P1 Ru1 S3'
_cod_database_code 7048239

loop_
_symmetry_equiv_pos_as_xyz
x,y,z
-x,-y,-z
-x,y+1/2,-z+1/2
x,-y+1/2,z+1/2

loop_
_atom_site_label
_atom_site_type_symbol
_atom_site_fract_x
_atom_site_fract_y
_atom_site_fract_z
_atom_site_U_iso_or_equiv
_atom_site_occupancy
_atom_site_adp_type
_atom_site_refinement_flags_posn
_atom_site_refinement_flags_adp
B1 B 0.7800(2) 0.3455(2) 0.3059(2) 0.0216 1.0000 Uani . .
Ru1 Ru 0.743347(14) 0.461937(13) 0.197457(15) 0.0225 1.0000 Uani . .
S1 S 0.65155(5) 0.34652(5) 0.08826(5) 0.0276 1.0000 Uani . .
S2 S 0.88715(5) 0.41659(5) 0.13227(6) 0.0300 1.0000 Uani . .
S3 S 0.83775(5) 0.54920(5) 0.34015(6) 0.0318 1.0000 Uani . .
P1 P 0.70928(5) 0.58087(5) 0.06277(6) 0.0282 1.0000 Uani . .
N1 N 0.70298(17) 0.26735(16) 0.28111(18) 0.0247 1.0000 Uani . .
N2 N 0.6030(2) 0.18163(19) 0.1692(2) 0.0335 1.0000 Uani . .
N3 N 0.87517(17) 0.29805(16) 0.29184(18) 0.0252 1.0000 Uani . .
N4 N 1.00042(17) 0.27317(17) 0.2262(2) 0.0290 1.0000 Uani . .
N5 N 0.79966(17) 0.38217(16) 0.42136(18) 0.0256 1.0000 Uani . .
N6 N 0.87112(19) 0.47965(19) 0.5423(2) 0.0329 1.0000 Uani . .
C1 C 0.6417(2) 0.4806(2) 0.2560(2) 0.0316 1.0000 Uani . .
C2 C 0.65160(19) 0.2632(2) 0.1816(2) 0.0251 1.0000 Uani . .
C3 C 0.6864(3) 0.1851(2) 0.3311(2) 0.0368 1.0000 Uani . .
C4 C 0.6241(3) 0.1332(2) 0.2635(3) 0.0417 1.0000 Uani . .
C5 C 0.5418(3) 0.1509(3) 0.0716(3) 0.0465 1.0000 Uani . .
C6 C 0.92141(19) 0.32700(19) 0.2183(2) 0.0249 1.0000 Uani . .
C7 C 0.9262(2) 0.2245(2) 0.3463(2) 0.0311 1.0000 Uani . .
C8 C 1.0030(2) 0.2090(2) 0.3059(2) 0.0333 1.0000 Uani . .
C9 C 1.0701(2) 0.2849(2) 0.1618(3) 0.0400 1.0000 Uani . .
C10 C 0.8362(2) 0.46915(19) 0.4377(2) 0.0270 1.0000 Uani . .
C11 C 0.8113(2) 0.3379(2) 0.5188(2) 0.0316 1.0000 Uani . .
C12 C 0.8547(2) 0.3984(2) 0.5929(2) 0.0354 1.0000 Uani . .
C13 C 0.9195(3) 0.5627(3) 0.5918(3) 0.0435 1.0000 Uani . .
C21 C 0.7907(3) 0.5933(3) -0.0256(3) 0.0512 1.0000 Uani . .
C22 C 0.5996(2) 0.5615(2) -0.0344(3) 0.0370 1.0000 Uani . .
C23 C 0.6869(3) 0.7014(2) 0.0986(3) 0.0468 1.0000 Uani D U
C24 C 0.7116(3) 0.7802(3) 0.0486(4) 0.0668 1.0000 Uani D U
C25 C 0.6840(3) 0.8697(3) 0.0776(5) 0.0796 1.0000 Uani D U
C26 C 0.6315(4) 0.8791(3) 0.1519(4) 0.0818 1.0000 Uani D U
C27 C 0.6027(5) 0.8015(3) 0.1996(4) 0.0869 1.0000 Uani D U
C28 C 0.6341(5) 0.7132(3) 0.1754(4) 0.0726 1.0000 Uani D U
O1 O 0.57680(18) 0.48843(19) 0.2953(2) 0.0453 1.0000 Uani . .
H31 H 0.7144 0.1688 0.4015 0.0436 1.0000 Uiso . .
H41 H 0.5992 0.0743 0.2775 0.0499 1.0000 Uiso . .
H51 H 0.5154 0.0918 0.0818 0.0570 1.0000 Uiso . .
H52 H 0.5778 0.1461 0.0188 0.0570 1.0000 Uiso . .
H53 H 0.4924 0.1953 0.0506 0.0570 1.0000 Uiso . .
H71 H 0.9095 0.1910 0.4027 0.0373 1.0000 Uiso . .
H81 H 1.0501 0.1626 0.3278 0.0394 1.0000 Uiso . .
H91 H 1.0965 0.3459 0.1720 0.0479 1.0000 Uiso . .
H92 H 1.1188 0.2397 0.1813 0.0479 1.0000 Uiso . .
H93 H 1.0406 0.2768 0.0898 0.0479 1.0000 Uiso . .
H111 H 0.7921 0.2759 0.5304 0.0371 1.0000 Uiso . .
H121 H 0.8708 0.3872 0.6663 0.0421 1.0000 Uiso . .
H131 H 0.9372 0.5536 0.6657 0.0530 1.0000 Uiso . .
H132 H 0.9744 0.5738 0.5646 0.0530 1.0000 Uiso . .
H133 H 0.8782 0.6150 0.5772 0.0530 1.0000 Uiso . .
H211 H 0.8529 0.6043 0.0139 0.0621 1.0000 Uiso . .
H212 H 0.7717 0.6443 -0.0722 0.0621 1.0000 Uiso . .
H213 H 0.7899 0.5373 -0.0651 0.0621 1.0000 Uiso . .
H221 H 0.5487 0.5541 0.0008 0.0447 1.0000 Uiso . .
H222 H 0.5873 0.6136 -0.0805 0.0447 1.0000 Uiso . .
H223 H 0.6055 0.5065 -0.0734 0.0447 1.0000 Uiso . .
H241 H 0.7464 0.7731 -0.0052 0.0928 1.0000 Uiso . .
H251 H 0.7029 0.9236 0.0444 0.1183 1.0000 Uiso . .
H261 H 0.6130 0.9397 0.1695 0.1029 1.0000 Uiso . .
H271 H 0.5643 0.8077 0.2499 0.1397 1.0000 Uiso . .
H281 H 0.6188 0.6597 0.2117 0.1056 1.0000 Uiso . .

loop_
_atom_site_aniso_label
_atom_site_aniso_U_11
_atom_site_aniso_U_22
_atom_site_aniso_U_33
_atom_site_aniso_U_23
_atom_site_aniso_U_13
_atom_site_aniso_U_12
B1 0.0250(13) 0.0175(13) 0.0216(14) 0.0019(10) 0.0029(10) -0.0001(11)
Ru1 0.02254(13) 0.02024(13) 0.02472(14) 0.00378(7) 0.00531(9) 0.00176(6)
S1 0.0314(3) 0.0264(3) 0.0232(3) 0.0027(2) 0.0018(3) 0.0015(3)
S2 0.0284(3) 0.0293(4) 0.0349(4) 0.0097(3) 0.0125(3) 0.0053(3)
S3 0.0339(4) 0.0217(3) 0.0374(4) 0.0020(3) 0.0024(3) -0.0052(3)
P1 0.0277(4) 0.0253(4) 0.0306(4) 0.0077(3) 0.0040(3) 0.0008(3)
N1 0.0292(11) 0.0233(11) 0.0211(10) 0.0011(9) 0.0046(9) -0.0045(9)
N2 0.0409(14) 0.0299(13) 0.0271(12) -0.0026(10) 0.0019(10) -0.0098(11)
N3 0.0277(11) 0.0218(11) 0.0250(11) 0.0028(9) 0.0033(9) 0.0028(9)
N4 0.0263(11) 0.0245(11) 0.0350(13) -0.0008(10) 0.0041(10) 0.0055(9)
N5 0.0290(11) 0.0228(11) 0.0239(11) -0.0011(9) 0.0030(9) -0.0022(9)
N6 0.0327(13) 0.0276(12) 0.0330(13) -0.0073(10) -0.0048(10) 0.0015(10)
C1 0.0351(16) 0.0234(13) 0.0346(15) 0.0009(12) 0.0039(12) 0.0021(12)
C2 0.0269(13) 0.0245(13) 0.0233(13) -0.0013(10) 0.0043(10) -0.0018(10)
C3 0.055(2) 0.0298(15) 0.0236(14) 0.0039(12) 0.0043(13) -0.0128(14)
C4 0.063(2) 0.0312(16) 0.0298(15) 0.0030(13) 0.0068(15) -0.0186(15)
C5 0.056(2) 0.0399(19) 0.0355(17) -0.0025(14) -0.0094(16) -0.0165(15)
C6 0.0235(12) 0.0235(12) 0.0276(13) -0.0013(10) 0.0054(10) 0.0013(10)
C7 0.0375(15) 0.0261(14) 0.0272(14) 0.0048(11) 0.0012(11) 0.0049(12)
C8 0.0352(15) 0.0271(14) 0.0350(15) 0.0007(12) 0.0014(12) 0.0098(12)
C9 0.0329(16) 0.0389(17) 0.0513(19) -0.0010(15) 0.0158(14) 0.0090(13)
C10 0.0258(14) 0.0233(13) 0.0298(14) -0.0039(10) 0.0009(11) 0.0013(10)
C11 0.0432(16) 0.0263(14) 0.0240(13) 0.0015(11) 0.0042(12) -0.0014(12)
C12 0.0432(17) 0.0332(16) 0.0260(14) -0.0009(12) -0.0012(12) 0.0034(13)
C13 0.0386(17) 0.0332(16) 0.049(2) -0.0134(15) -0.0120(15) 0.0002(14)
C21 0.0385(18) 0.068(3) 0.048(2) 0.0269(19) 0.0114(15) 0.0050(17)
C22 0.0373(16) 0.0331(15) 0.0373(17) 0.0053(13) 0.0004(13) -0.0009(13)
C23 0.0543(19) 0.0251(14) 0.0504(18) 0.0038(13) -0.0129(15) 0.0046(13)
C24 0.0454(19) 0.0316(17) 0.116(3) 0.0144(19) 0.000(2) -0.0041(15)
C25 0.056(2) 0.0314(18) 0.134(3) 0.008(2) -0.017(2) -0.0080(17)
C26 0.103(3) 0.0339(18) 0.088(3) -0.017(2) -0.026(2) 0.014(2)
C27 0.143(4) 0.049(2) 0.061(2) -0.0084(19) 0.006(3) 0.034(2)
C28 0.126(3) 0.041(2) 0.049(2) 0.0025(17) 0.016(2) 0.028(2)
O1 0.0378(13) 0.0486(14) 0.0566(15) -0.0008(12) 0.0257(12) 0.0065(11)

loop_
_atom_type_symbol
_atom_type_scat_dispersion_real
_atom_type_scat_dispersion_imag
_atom_type_scat_Cromer_Mann_a1
_atom_type_scat_Cromer_Mann_b1
_atom_type_scat_Cromer_Mann_a2
_atom_type_scat_Cromer_Mann_b2
_atom_type_scat_Cromer_Mann_a3
_atom_type_scat_Cromer_Mann_b3
_atom_type_scat_Cromer_Mann_a4
_atom_type_scat_Cromer_Mann_b4
_atom_type_scat_Cromer_Mann_c
_atom_type_scat_source
C 0.0181 0.0091 2.3100 20.8439 1.0200 10.2075 1.5886 0.5687 0.8650 51.6512 0.2156 'International Tables Vol C 4.2.6.8 and 6.1.1.4'
H 0.0000 0.0000 0.4930 10.5109 0.3229 26.1257 0.1402 3.1424 0.0408 57.7998 0.0030 'International Tables Vol C 4.2.6.8 and 6.1.1.4'
B 0.0090 0.0039 2.0545 23.2185 1.3326 1.0210 1.0979 60.3498 0.7068 0.1403 -0.1932 'International Tables Vol C 4.2.6.8 and 6.1.1.4'
N 0.0311 0.0180 12.2126 0.0057 3.1322 9.8933 2.0125 28.9975 1.1663 0.5826 -11.5290 'International Tables Vol C 4.2.6.8 and 6.1.1.4'
O 0.0492 0.0322 3.0485 13.2771 2.2868 5.7011 1.5463 0.3239 0.8670 32.9089 0.2508 'International Tables Vol C 4.2.6.8 and 6.1.1.4'
P 0.2955 0.4335 6.4345 1.9067 4.1791 27.1570 1.7800 0.5260 1.4908 68.1645 1.1149 'International Tables Vol C 4.2.6.8 and 6.1.1.4'
S 0.3331 0.5567 6.9053 1.4679 5.2034 22.2151 1.4379 0.2536 1.5863 56.1720 0.8669 'International Tables Vol C 4.2.6.8 and 6.1.1.4'
Ru 0.0552 3.2960 19.2674 0.8085 12.9182 8.4347 4.8634 24.7997 1.5676 94.2928 5.3787 'International Tables Vol C 4.2.6.8 and 6.1.1.4'

loop_
_geom_angle_atom_site_label_1
_geom_angle_atom_site_label_2
_geom_angle_atom_site_label_3
_geom_angle
_geom_angle_publ_flag
Ru1 B1 N1 110.41(18) yes
Ru1 B1 N3 110.57(18) yes
N1 B1 N3 105.7(2) yes
Ru1 B1 N5 109.74(18) yes
N1 B1 N5 114.5(2) yes
N3 B1 N5 105.7(2) yes
B1 Ru1 S1 83.44(8) yes
B1 Ru1 S2 85.21(8) yes
S1 Ru1 S2 90.92(3) yes
B1 Ru1 S3 82.84(8) yes
S1 Ru1 S3 165.90(3) yes
S2 Ru1 S3 91.16(3) yes
B1 Ru1 P1 173.56(8) yes
S1 Ru1 P1 92.97(2) yes
S2 Ru1 P1 89.52(2) yes
S3 Ru1 P1 100.99(3) yes
B1 Ru1 C1 86.97(13) yes
S1 Ru1 C1 87.39(10) yes
S2 Ru1 C1 172.14(10) yes
S3 Ru1 C1 88.66(10) yes
P1 Ru1 C1 98.23(10) yes
Ru1 S1 C2 98.18(10) yes
Ru1 S2 C6 96.80(10) yes
Ru1 S3 C10 97.58(10) yes
Ru1 P1 C21 117.89(12) yes
Ru1 P1 C22 114.15(11) yes
C21 P1 C22 99.20(17) yes
Ru1 P1 C23 119.75(12) yes
C21 P1 C23 104.0(2) yes
C22 P1 C23 98.28(16) yes
B1 N1 C2 116.9(2) yes
B1 N1 C3 134.0(2) yes
C2 N1 C3 107.3(2) yes
C2 N2 C4 108.3(2) yes
C2 N2 C5 124.6(3) yes
C4 N2 C5 127.1(3) yes
B1 N3 C6 121.9(2) yes
B1 N3 C7 130.3(2) yes
C6 N3 C7 107.8(2) yes
C6 N4 C8 108.7(2) yes
C6 N4 C9 124.4(3) yes
C8 N4 C9 126.9(3) yes
B1 N5 C10 116.5(2) yes
B1 N5 C11 133.3(2) yes
C10 N5 C11 107.9(2) yes
C10 N6 C12 108.7(2) yes
C10 N6 C13 125.1(3) yes
C12 N6 C13 126.1(3) yes
Ru1 C1 O1 176.8(3) yes
S1 C2 N2 126.7(2) yes
S1 C2 N1 124.8(2) yes
N2 C2 N1 108.5(2) yes
N1 C3 C4 108.6(3) yes
N1 C3 H31 125.4 no
C4 C3 H31 126.0 no
N2 C4 C3 107.3(3) yes
N2 C4 H41 126.3 no
C3 C4 H41 126.5 no
N2 C5 H51 109.6 no
N2 C5 H52 109.3 no
H51 C5 H52 109.7 no
N2 C5 H53 109.3 no
H51 C5 H53 109.5 no
H52 C5 H53 109.5 no
S2 C6 N4 126.6(2) yes
S2 C6 N3 125.5(2) yes
N4 C6 N3 108.0(2) yes
N3 C7 C8 108.6(3) yes
N3 C7 H71 125.5 no
C8 C7 H71 125.9 no
N4 C8 C7 107.0(2) yes
N4 C8 H81 126.4 no
C7 C8 H81 126.7 no
N4 C9 H91 109.4 no
N4 C9 H92 109.4 no
H91 C9 H92 109.5 no
N4 C9 H93 109.6 no
H91 C9 H93 109.5 no
H92 C9 H93 109.4 no
S3 C10 N6 127.6(2) yes
S3 C10 N5 124.4(2) yes
N6 C10 N5 108.0(3) yes
N5 C11 C12 107.9(3) yes
N5 C11 H111 125.8 no
C12 C11 H111 126.3 no
N6 C12 C11 107.4(3) yes
N6 C12 H121 126.3 no
C11 C12 H121 126.2 no
N6 C13 H131 109.7 no
N6 C13 H132 109.3 no
H131 C13 H132 109.6 no
N6 C13 H133 109.2 no
H131 C13 H133 109.5 no
H132 C13 H133 109.6 no
P1 C21 H211 109.8 no
P1 C21 H212 109.9 no
H211 C21 H212 109.4 no
P1 C21 H213 108.9 no
H211 C21 H213 109.5 no
H212 C21 H213 109.4 no
P1 C22 H221 109.2 no
P1 C22 H222 109.8 no
H221 C22 H222 109.4 no
P1 C22 H223 109.4 no
H221 C22 H223 109.4 no
H222 C22 H223 109.6 no
P1 C23 C24 124.6(4) yes
P1 C23 C28 116.8(3) yes
C24 C23 C28 118.4(4) yes
C23 C24 C25 119.6(5) yes
C23 C24 H241 119.4 no
C25 C24 H241 121.0 no
C24 C25 C26 120.8(5) yes
C24 C25 H251 119.0 no
C26 C25 H251 120.2 no
C25 C26 C27 120.7(4) yes
C25 C26 H261 119.4 no
C27 C26 H261 119.9 no
C26 C27 C28 118.7(5) yes
C26 C27 H271 121.0 no
C28 C27 H271 120.3 no
C27 C28 C23 121.7(5) yes
C27 C28 H281 119.5 no
C23 C28 H281 118.8 no

loop_
_geom_bond_atom_site_label_1
_geom_bond_atom_site_label_2
_geom_bond_distance
_geom_bond_publ_flag
B1 Ru1 2.174(3) yes
B1 N1 1.561(4) yes
B1 N3 1.580(4) yes
B1 N5 1.561(4) yes
Ru1 S1 2.3881(7) yes
Ru1 S2 2.4938(7) yes
Ru1 S3 2.4071(8) yes
Ru1 P1 2.4170(7) yes
Ru1 C1 1.813(3) yes
S1 C2 1.701(3) yes
S2 C6 1.704(3) yes
S3 C10 1.713(3) yes
P1 C21 1.823(4) yes
P1 C22 1.828(3) yes
P1 C23 1.831(4) yes
N1 C2 1.352(4) yes
N1 C3 1.389(4) yes
N2 C2 1.354(4) yes
N2 C4 1.386(4) yes
N2 C5 1.454(4) yes
N3 C6 1.345(4) yes
N3 C7 1.390(4) yes
N4 C6 1.363(4) yes
N4 C8 1.380(4) yes
N4 C9 1.452(4) yes
N5 C10 1.350(4) yes
N5 C11 1.396(4) yes
N6 C10 1.357(4) yes
N6 C12 1.380(4) yes
N6 C13 1.457(4) yes
C1 O1 1.167(4) yes
C3 C4 1.340(4) yes
C3 H31 0.950 no
C4 H41 0.950 no
C5 H51 0.949 no
C5 H52 0.949 no
C5 H53 0.951 no
C7 C8 1.345(5) yes
C7 H71 0.950 no
C8 H81 0.950 no
C9 H91 0.949 no
C9 H92 0.950 no
C9 H93 0.951 no
C11 C12 1.347(4) yes
C11 H111 0.950 no
C12 H121 0.949 no
C13 H131 0.950 no
C13 H132 0.949 no
C13 H133 0.950 no
C21 H211 0.950 no
C21 H212 0.951 no
C21 H213 0.950 no
C22 H221 0.952 no
C22 H222 0.949 no
C22 H223 0.949 no
C23 C24 1.385(5) yes
C23 C28 1.392(6) yes
C24 C25 1.415(6) yes
C24 H241 0.951 no
C25 C26 1.358(7) yes
C25 H251 0.952 no
C26 C27 1.377(7) yes
C26 H261 0.949 no
C27 C28 1.400(5) yes
C27 H271 0.949 no
C28 H281 0.950 no
